data_1525725
loop_
_publ_author_name
'Brunton, G.'

_publ_section_title
;
 The crystal structure of Na2 Li Be2 F7
;
_journal_name_full 'Materials Research Bulletin'
_journal_page_first 641
_journal_page_last 646
_journal_volume 7
_journal_year 1972
_chemical_formula_sum 'Be2 F7 Li Na2'
_chemical_name_systematic 'Na2 Li Be2 F7'
_space_group_IT_number 113
_symmetry_space_group_name_Hall 'P -4 2ab'
_symmetry_space_group_name_H-M 'P -4 21 m'
_cell_angle_alpha 90
_cell_angle_beta 90
_cell_angle_gamma 90
_cell_formula_units_Z 2
_cell_length_a 7.593
_cell_length_b 7.593
_cell_length_c 4.841
_cell_volume 279.101
_citation_journal_id_ASTM MRBUAC
_cod_data_source_file Brunton_MRBUAC_1972_1932.cif
_cod_data_source_block Be2F7Li1Na2
_cod_original_cell_volume 279.1013
_cod_original_formula_sum 'Be2 F7 Li1 Na2'
_cod_database_code 1525725

loop_
_symmetry_equiv_pos_as_xyz
x,y,z
y,-x,-z
-x,-y,z
-y,x,-z
x+1/2,-y+1/2,-z
-y+1/2,-x+1/2,z
-x+1/2,y+1/2,-z
y+1/2,x+1/2,z

loop_
_atom_site_label
_atom_site_type_symbol
_atom_site_fract_x
_atom_site_fract_y
_atom_site_fract_z
_atom_site_occupancy
_atom_site_U_iso_or_equiv
F1 F-1 0 0.5 0.8282 1 0.0
Na1 Na+1 0.1669 0.6669 0.4927 1 0.0
F2 F-1 0.3586 0.8586 0.7547 1 0.0
F3 F-1 0.0828 0.187 0.8014 1 0.0
Be1 Be+2 0.3597 0.8597 0.0656 1 0.0
Li1 Li+1 0 0 0 1 0.0
